data_1567286
loop_
_publ_author_name
'Heck, Joshua'
'Metz, Fabian'
'Buchenau, S\"oren'
'Teubner, Melissa'
'Grimm-Lebsanft, Benjamin'
'Spaniol, Thomas P.'
'Hoffmann, Alexander'
'R\"ubhausen, Michael A.'
'Herres-Pawlis, Sonja'

_publ_section_title
;
 Manipulating electron transfer -- the influence of substituents on novel
 copper guanidine quinolinyl complexes
;
_journal_issue 28
_journal_name_full 'Chemical Science'
_journal_page_first 8274
_journal_page_last 8288
_journal_paper_doi 10.1039/D2SC02910C
_journal_volume 13
_journal_year 2022
_chemical_formula_moiety 'C31 H40 Cu F3 N8 O3 S, C F3 O3 S'
_chemical_formula_sum 'C32 H40 Cu F6 N8 O6 S2'
_chemical_formula_weight 874.38
_space_group_crystal_system triclinic
_space_group_IT_number 2
_space_group_name_Hall '-P 1'
_space_group_name_H-M_alt 'P -1'
_atom_sites_solution_hydrogens geom
_audit_creation_method SHELXL-2018/3
_audit_update_record
;
2022-01-06 deposited with the CCDC.	2022-07-06 downloaded from the CCDC.
;
_cell_angle_alpha 98.43(3)
_cell_angle_beta 95.28(3)
_cell_angle_gamma 113.19(3)
_cell_formula_units_Z 2
_cell_length_a 10.318(2)
_cell_length_b 12.507(3)
_cell_length_c 16.034(3)
_cell_measurement_reflns_used 3918
_cell_measurement_temperature 100(2)
_cell_measurement_theta_max 25.88
_cell_measurement_theta_min 2.35
_cell_volume 1855.7(9)
_computing_cell_refinement SMART
_computing_data_collection 'SMART (Bruker, 2001)'
_computing_data_reduction 'SAINT-PLUS (Bruker, 2009)'
_computing_molecular_graphics SHELXTL
_computing_publication_material SHELXTL
_computing_structure_refinement 'SHELXL-2018/3 (Sheldrick, 2018)'
_computing_structure_solution 'SHELXT 2014/4 (Sheldrick, 2014)'
_diffrn_ambient_temperature 100(2)
_diffrn_measured_fraction_theta_full 0.979
_diffrn_measured_fraction_theta_max 0.979
_diffrn_measurement_device_type 'CCD area detector'
_diffrn_measurement_method 'omega scans'
_diffrn_radiation_monochromator multilayer-optics
_diffrn_radiation_source microsource
_diffrn_radiation_type MoK\a
_diffrn_radiation_wavelength 0.71073
_diffrn_reflns_av_R_equivalents 0.0756
_diffrn_reflns_av_unetI/netI 0.0985
_diffrn_reflns_Laue_measured_fraction_full 0.979
_diffrn_reflns_Laue_measured_fraction_max 0.979
_diffrn_reflns_limit_h_max 12
_diffrn_reflns_limit_h_min -12
_diffrn_reflns_limit_k_max 15
_diffrn_reflns_limit_k_min -15
_diffrn_reflns_limit_l_max 19
_diffrn_reflns_limit_l_min -19
_diffrn_reflns_number 18374
_diffrn_reflns_point_group_measured_fraction_full 0.979
_diffrn_reflns_point_group_measured_fraction_max 0.979
_diffrn_reflns_theta_full 25.242
_diffrn_reflns_theta_max 25.497
_diffrn_reflns_theta_min 2.006
_exptl_absorpt_coefficient_mu 0.787
_exptl_absorpt_correction_T_max 0.7454
_exptl_absorpt_correction_T_min 0.5588
_exptl_absorpt_correction_type multi-scan
_exptl_absorpt_process_details 'SADABS-2008/1 - Bruker AXS area detector scaling and absorption correction'
_exptl_crystal_colour green
_exptl_crystal_density_diffrn 1.565
_exptl_crystal_description plate
_exptl_crystal_F_000 902
_exptl_crystal_size_max 0.470
_exptl_crystal_size_mid 0.300
_exptl_crystal_size_min 0.110
_refine_diff_density_max 2.360
_refine_diff_density_min -1.252
_refine_diff_density_rms 0.179
_refine_ls_extinction_method none
_refine_ls_goodness_of_fit_ref 1.065
_refine_ls_hydrogen_treatment constr
_refine_ls_matrix_type full
_refine_ls_number_parameters 506
_refine_ls_number_reflns 6766
_refine_ls_number_restraints 0
_refine_ls_restrained_S_all 1.065
_refine_ls_R_factor_all 0.1122
_refine_ls_R_factor_gt 0.0616
_refine_ls_shift/su_max 0.000
_refine_ls_shift/su_mean 0.000
_refine_ls_structure_factor_coef Fsqd
_refine_ls_weighting_details 'w=1/[\s^2^(Fo^2^)+(0.1346P)^2^] where P=(Fo^2^+2Fc^2^)/3'
_refine_ls_weighting_scheme calc
_refine_ls_wR_factor_gt 0.1663
_refine_ls_wR_factor_ref 0.2260
_reflns_Friedel_coverage 0.000
_reflns_number_gt 4144
_reflns_number_total 6766
_reflns_threshold_expression 'I > 2\s(I)'
_cod_data_source_file d2sc02910c2.cif
_cod_data_source_block C4b
_cod_original_cell_volume 1855.7(8)
_cod_database_code 1567286
_shelx_shelxl_version_number 2018/3
_shelx_space_group_comment
;
The symmetry employed for this shelxl refinement is uniquely defined
by the following loop, which should always be used as a source of
symmetry information in preference to the above space-group names.
They are only intended as comments.
;
_shelx_estimated_absorpt_t_min 0.709
_shelx_estimated_absorpt_t_max 0.918

loop_
_space_group_symop_operation_xyz
'x, y, z'
'-x, -y, -z'

loop_
_atom_site_label
_atom_site_type_symbol
_atom_site_fract_x
_atom_site_fract_y
_atom_site_fract_z
_atom_site_U_iso_or_equiv
_atom_site_adp_type
_atom_site_occupancy
_atom_site_site_symmetry_order
_atom_site_calc_flag
_atom_site_refinement_flags_posn
_atom_site_refinement_flags_adp
_atom_site_refinement_flags_occupancy
_atom_site_disorder_assembly
_atom_site_disorder_group
Cu01 Cu 0.72221(6) 0.36452(5) 0.20972(4) 0.0213(2) Uani 1 1 d . . . . .
S1 S 0.87833(15) 0.26647(12) -0.00510(9) 0.0275(4) Uani 1 1 d . . . . .
F1 F 0.9906(4) 0.1120(3) -0.0186(3) 0.0460(10) Uani 1 1 d . . . . .
O1 O 0.7782(4) 0.1950(4) -0.0813(3) 0.0385(11) Uani 1 1 d . . . . .
N1 N 0.7315(4) 0.5286(3) 0.2473(3) 0.0224(11) Uani 1 1 d . . . . .
C1 C 0.8402(5) 0.6198(4) 0.3000(4) 0.0232(13) Uani 1 1 d . . . . .
S2 S 0.35954(14) 0.18105(12) 0.53172(10) 0.0313(4) Uani 1 1 d . . . . .
F2 F 0.8201(4) 0.0708(3) 0.0551(3) 0.0503(11) Uani 1 1 d . . . . .
O2 O 1.0123(4) 0.3520(3) -0.0189(3) 0.0337(11) Uani 1 1 d . . . . .
N2 N 0.9020(5) 0.7318(4) 0.2843(3) 0.0242(11) Uani 1 1 d . . . . .
C2 C 0.8978(6) 0.7542(5) 0.1971(4) 0.0283(14) Uani 1 1 d . . . . .
H2A H 0.862299 0.678616 0.156064 0.042 Uiso 1 1 calc R U . . .
H2B H 0.994240 0.805065 0.189103 0.042 Uiso 1 1 calc R U . . .
H2C H 0.834055 0.793767 0.187822 0.042 Uiso 1 1 calc R U . . .
F3 F 1.0262(4) 0.2104(3) 0.1094(2) 0.0435(10) Uani 1 1 d . . . . .
O3 O 0.8156(4) 0.3073(4) 0.0624(3) 0.0337(10) Uani 1 1 d . . . . .
N3 N 0.8958(4) 0.5987(4) 0.3720(3) 0.0252(12) Uani 1 1 d . . . . .
C3 C 0.9667(6) 0.8374(5) 0.3536(4) 0.0308(15) Uani 1 1 d . . . . .
H3A H 1.070025 0.875346 0.354109 0.046 Uiso 1 1 calc R U . . .
H3B H 0.948545 0.813793 0.408456 0.046 Uiso 1 1 calc R U . . .
H3C H 0.924632 0.893449 0.344247 0.046 Uiso 1 1 calc R U . . .
F4 F 0.5951(4) 0.2742(4) 0.4667(3) 0.0651(14) Uani 1 1 d . . . . .
O4 O 0.3460(5) 0.2917(4) 0.5347(4) 0.0558(16) Uani 1 1 d . . . . .
N4 N 0.5576(4) 0.3462(3) 0.1263(3) 0.0218(11) Uani 1 1 d . . . . .
C4 C 1.0502(5) 0.6531(5) 0.4050(4) 0.0296(15) Uani 1 1 d . . . . .
H4A H 1.083433 0.590604 0.410205 0.044 Uiso 1 1 calc R U . . .
H4B H 1.068550 0.704075 0.461228 0.044 Uiso 1 1 calc R U . . .
H4C H 1.101383 0.700798 0.365490 0.044 Uiso 1 1 calc R U . . .
F5 F 0.5819(4) 0.1279(3) 0.5251(2) 0.0435(10) Uani 1 1 d . . . . .
O5 O 0.3381(4) 0.1340(4) 0.6089(3) 0.0370(11) Uani 1 1 d . . . . .
N5 N 0.6599(4) 0.2201(4) 0.2619(3) 0.0206(11) Uani 1 1 d . . . . .
C5 C 0.8071(6) 0.5112(5) 0.4168(4) 0.0298(15) Uani 1 1 d . . . . .
H5A H 0.707012 0.498018 0.401893 0.045 Uiso 1 1 calc R U . . .
H5B H 0.837988 0.540158 0.478640 0.045 Uiso 1 1 calc R U . . .
H5C H 0.816606 0.436336 0.400192 0.045 Uiso 1 1 calc R U . . .
F6 F 0.6270(4) 0.2966(3) 0.6031(3) 0.0501(11) Uani 1 1 d . . . . .
O6 O 0.2918(5) 0.0980(4) 0.4531(3) 0.0533(15) Uani 1 1 d . . . . .
N6 N 0.5005(5) 0.0161(4) 0.2404(3) 0.0259(12) Uani 1 1 d . . . . .
C6 C 0.4754(5) 0.2508(4) 0.0652(3) 0.0218(13) Uani 1 1 d . . . . .
N7 N 0.4145(5) 0.1608(4) 0.2514(3) 0.0254(12) Uani 1 1 d . . . . .
C7 C 0.3580(5) 0.2509(5) 0.0122(4) 0.0266(14) Uani 1 1 d . . . . .
H7 H 0.301621 0.183451 -0.031234 0.032 Uiso 1 1 calc R U . . .
N8 N 0.9146(4) 0.3786(4) 0.2511(3) 0.0222(11) Uani 1 1 d . . . . .
C8 C 0.3254(5) 0.3453(5) 0.0227(4) 0.0271(15) Uani 1 1 d . . . . .
H8 H 0.244890 0.343673 -0.012195 0.032 Uiso 1 1 calc R U . . .
C9 C 0.4111(5) 0.4471(5) 0.0859(4) 0.0227(13) Uani 1 1 d . . . . .
C10 C 0.3813(5) 0.5497(5) 0.1030(4) 0.0277(15) Uani 1 1 d . . . . .
H10 H 0.304835 0.555035 0.068699 0.033 Uiso 1 1 calc R U . . .
C11 C 0.4630(5) 0.6384(5) 0.1685(4) 0.0267(14) Uani 1 1 d . . . . .
H11 H 0.439950 0.704760 0.181347 0.032 Uiso 1 1 calc R U . . .
C12 C 0.5814(6) 0.6373(4) 0.2188(4) 0.0247(13) Uani 1 1 d . . . . .
H12 H 0.635680 0.702112 0.264672 0.030 Uiso 1 1 calc R U . . .
C13 C 0.6196(5) 0.5429(4) 0.2023(4) 0.0212(13) Uani 1 1 d . . . . .
C14 C 0.5277(5) 0.4449(4) 0.1361(3) 0.0220(13) Uani 1 1 d . . . . .
C15 C 0.5084(6) 0.1425(4) 0.0520(4) 0.0226(13) Uani 1 1 d . . . . .
H15A H 0.537776 0.132501 -0.004028 0.034 Uiso 1 1 calc R U . . .
H15B H 0.422886 0.072123 0.054423 0.034 Uiso 1 1 calc R U . . .
H15C H 0.585864 0.152821 0.096884 0.034 Uiso 1 1 calc R U . . .
C16 C 0.5262(5) 0.1321(4) 0.2522(3) 0.0207(13) Uani 1 1 d . . . . .
C17 C 0.5921(6) -0.0305(4) 0.1982(4) 0.0259(14) Uani 1 1 d . . . . .
H17A H 0.533440 -0.097769 0.151810 0.039 Uiso 1 1 calc R U . . .
H17B H 0.642633 -0.056860 0.239745 0.039 Uiso 1 1 calc R U . . .
H17C H 0.661702 0.031862 0.174751 0.039 Uiso 1 1 calc R U . . .
C18 C 0.3906(6) -0.0685(5) 0.2796(4) 0.0299(15) Uani 1 1 d . . . . .
H18A H 0.309771 -0.121712 0.235167 0.045 Uiso 1 1 calc R U . . .
H18B H 0.357577 -0.024704 0.322015 0.045 Uiso 1 1 calc R U . . .
H18C H 0.431698 -0.115316 0.307559 0.045 Uiso 1 1 calc R U . . .
C19 C 0.2706(5) 0.0791(5) 0.2068(4) 0.0315(15) Uani 1 1 d . . . . .
H19A H 0.231295 0.120728 0.171784 0.047 Uiso 1 1 calc R U . . .
H19B H 0.208634 0.050392 0.248749 0.047 Uiso 1 1 calc R U . . .
H19C H 0.275838 0.011559 0.169912 0.047 Uiso 1 1 calc R U . . .
C20 C 0.4254(6) 0.2732(5) 0.2978(4) 0.0298(14) Uani 1 1 d . . . . .
H20A H 0.392330 0.313605 0.258341 0.045 Uiso 1 1 calc R U . . .
H20B H 0.525151 0.322991 0.323634 0.045 Uiso 1 1 calc R U . . .
H20C H 0.365957 0.259242 0.342770 0.045 Uiso 1 1 calc R U . . .
C21 C 1.0394(5) 0.4564(4) 0.2366(4) 0.0229(13) Uani 1 1 d . . . . .
C22 C 1.1702(6) 0.4601(5) 0.2770(4) 0.0275(14) Uani 1 1 d . . . . .
H22 H 1.258338 0.514678 0.265732 0.033 Uiso 1 1 calc R U . . .
C23 C 1.1707(6) 0.3878(5) 0.3305(4) 0.0285(14) Uani 1 1 d . . . . .
H23 H 1.258776 0.396677 0.361123 0.034 Uiso 1 1 calc R U . . .
C24 C 1.0392(5) 0.2967(5) 0.3422(4) 0.0241(13) Uani 1 1 d . . . . .
C25 C 1.0302(6) 0.2142(5) 0.3935(4) 0.0275(14) Uani 1 1 d . . . . .
H25 H 1.114979 0.214273 0.422235 0.033 Uiso 1 1 calc R U . . .
C26 C 0.8995(6) 0.1331(5) 0.4027(4) 0.0270(14) Uani 1 1 d . . . . .
H26 H 0.893878 0.076209 0.437107 0.032 Uiso 1 1 calc R U . . .
C27 C 0.7718(5) 0.1335(4) 0.3610(3) 0.0226(13) Uani 1 1 d . . . . .
H27 H 0.681922 0.079563 0.370598 0.027 Uiso 1 1 calc R U . . .
C28 C 0.7758(5) 0.2099(4) 0.3072(3) 0.0204(13) Uani 1 1 d . . . . .
C29 C 0.9126(5) 0.2972(4) 0.3000(3) 0.0212(13) Uani 1 1 d . . . . .
C30 C 1.0424(6) 0.5380(5) 0.1772(4) 0.0270(14) Uani 1 1 d . . . . .
H30A H 1.073248 0.513264 0.124559 0.041 Uiso 1 1 calc R U . . .
H30B H 1.109321 0.619173 0.204475 0.041 Uiso 1 1 calc R U . . .
H30C H 0.946492 0.535414 0.163457 0.041 Uiso 1 1 calc R U . . .
C31 C 0.9311(6) 0.1609(5) 0.0383(4) 0.0336(16) Uani 1 1 d . . . . .
C32 C 0.5496(6) 0.2223(5) 0.5315(4) 0.0353(17) Uani 1 1 d . . . . .

loop_
_atom_site_aniso_label
_atom_site_aniso_U_11
_atom_site_aniso_U_22
_atom_site_aniso_U_33
_atom_site_aniso_U_23
_atom_site_aniso_U_13
_atom_site_aniso_U_12
Cu01 0.0197(4) 0.0165(3) 0.0204(4) 0.0025(3) -0.0060(3) 0.0023(2)
S1 0.0261(7) 0.0315(7) 0.0206(8) 0.0028(6) -0.0014(6) 0.0093(6)
F1 0.045(2) 0.0353(19) 0.056(3) 0.0075(18) 0.0055(19) 0.0155(17)
O1 0.040(2) 0.045(2) 0.027(3) -0.006(2) -0.0068(19) 0.021(2)
N1 0.022(2) 0.015(2) 0.022(3) 0.0020(18) -0.0052(19) 0.0016(17)
C1 0.020(3) 0.022(3) 0.023(3) 0.003(2) 0.005(2) 0.004(2)
S2 0.0227(7) 0.0302(7) 0.0363(10) 0.0140(7) -0.0020(6) 0.0052(6)
F2 0.039(2) 0.036(2) 0.068(3) 0.0219(19) 0.0093(19) 0.0027(16)
O2 0.032(2) 0.034(2) 0.036(3) 0.0133(19) 0.0061(19) 0.0119(18)
N2 0.026(2) 0.021(2) 0.018(3) 0.0034(19) -0.0019(19) 0.0029(18)
C2 0.028(3) 0.026(3) 0.026(3) 0.011(2) 0.000(2) 0.005(2)
F3 0.040(2) 0.050(2) 0.036(2) 0.0144(18) -0.0068(17) 0.0140(17)
O3 0.029(2) 0.041(2) 0.025(2) -0.0020(18) 0.0053(18) 0.0105(18)
N3 0.020(2) 0.026(2) 0.024(3) 0.008(2) -0.0042(19) 0.0044(18)
C3 0.028(3) 0.020(3) 0.033(4) -0.003(2) -0.001(3) 0.001(2)
F4 0.045(2) 0.097(3) 0.073(3) 0.062(3) 0.028(2) 0.030(2)
O4 0.040(3) 0.045(3) 0.093(4) 0.040(3) 0.007(3) 0.020(2)
N4 0.022(2) 0.016(2) 0.022(3) 0.0064(18) -0.0023(19) 0.0026(17)
C4 0.022(3) 0.030(3) 0.027(3) -0.003(2) -0.008(2) 0.007(2)
F5 0.047(2) 0.053(2) 0.040(2) 0.0152(18) 0.0114(18) 0.0280(18)
O5 0.035(2) 0.038(2) 0.037(3) 0.016(2) 0.0067(19) 0.0101(18)
N5 0.018(2) 0.024(2) 0.016(3) 0.0023(18) -0.0005(18) 0.0058(17)
C5 0.038(3) 0.025(3) 0.018(3) 0.002(2) -0.002(3) 0.005(2)
F6 0.0288(19) 0.040(2) 0.061(3) -0.0048(19) -0.0103(18) 0.0009(15)
O6 0.041(3) 0.059(3) 0.038(3) 0.002(2) -0.018(2) 0.007(2)
N6 0.025(2) 0.022(2) 0.023(3) 0.009(2) -0.003(2) 0.0015(19)
C6 0.018(3) 0.023(3) 0.016(3) 0.001(2) 0.001(2) 0.002(2)
N7 0.020(2) 0.023(2) 0.027(3) 0.007(2) -0.002(2) 0.0026(18)
C7 0.023(3) 0.027(3) 0.019(3) 0.006(2) -0.004(2) 0.001(2)
N8 0.024(2) 0.021(2) 0.015(2) -0.0007(18) -0.0008(19) 0.0047(18)
C8 0.018(3) 0.033(3) 0.023(3) 0.012(2) -0.003(2) 0.002(2)
C9 0.019(3) 0.025(3) 0.022(3) 0.011(2) 0.004(2) 0.005(2)
C10 0.017(3) 0.033(3) 0.034(4) 0.020(3) 0.004(2) 0.007(2)
C11 0.022(3) 0.023(3) 0.040(4) 0.015(3) 0.008(3) 0.010(2)
C12 0.025(3) 0.019(3) 0.028(3) 0.005(2) 0.005(2) 0.007(2)
C13 0.021(3) 0.021(3) 0.019(3) 0.007(2) 0.003(2) 0.004(2)
C14 0.020(3) 0.023(3) 0.019(3) 0.010(2) 0.002(2) 0.004(2)
C15 0.026(3) 0.015(2) 0.023(3) -0.005(2) 0.002(2) 0.009(2)
C16 0.024(3) 0.019(2) 0.012(3) -0.002(2) -0.001(2) 0.004(2)
C17 0.036(3) 0.018(2) 0.023(3) 0.001(2) 0.000(3) 0.013(2)
C18 0.030(3) 0.020(3) 0.030(4) 0.010(2) -0.002(3) 0.000(2)
C19 0.020(3) 0.032(3) 0.035(4) 0.008(3) -0.005(3) 0.005(2)
C20 0.028(3) 0.030(3) 0.032(4) 0.009(3) 0.008(3) 0.012(2)
C21 0.023(3) 0.021(3) 0.020(3) -0.001(2) 0.001(2) 0.006(2)
C22 0.020(3) 0.030(3) 0.026(3) 0.001(3) 0.003(2) 0.006(2)
C23 0.022(3) 0.030(3) 0.028(3) -0.002(3) -0.004(2) 0.009(2)
C24 0.023(3) 0.024(3) 0.024(3) -0.002(2) -0.003(2) 0.012(2)
C25 0.026(3) 0.034(3) 0.020(3) 0.000(2) -0.009(2) 0.014(2)
C26 0.035(3) 0.024(3) 0.023(3) 0.003(2) -0.007(3) 0.015(2)
C27 0.024(3) 0.022(3) 0.017(3) 0.002(2) -0.002(2) 0.005(2)
C28 0.021(3) 0.019(2) 0.018(3) -0.001(2) -0.003(2) 0.009(2)
C29 0.020(3) 0.020(2) 0.016(3) 0.000(2) -0.004(2) 0.004(2)
C30 0.027(3) 0.022(3) 0.029(3) 0.004(2) 0.003(2) 0.008(2)
C31 0.034(3) 0.023(3) 0.034(4) -0.003(3) 0.002(3) 0.004(2)
C32 0.033(3) 0.038(3) 0.032(4) 0.020(3) 0.002(3) 0.008(3)

loop_
_atom_type_symbol
_atom_type_description
_atom_type_scat_dispersion_real
_atom_type_scat_dispersion_imag
_atom_type_scat_source
C C 0.0033 0.0016 'International Tables Vol C Tables 4.2.6.8 and 6.1.1.4'
H H 0.0000 0.0000 'International Tables Vol C Tables 4.2.6.8 and 6.1.1.4'
N N 0.0061 0.0033 'International Tables Vol C Tables 4.2.6.8 and 6.1.1.4'
O O 0.0106 0.0060 'International Tables Vol C Tables 4.2.6.8 and 6.1.1.4'
F F 0.0171 0.0103 'International Tables Vol C Tables 4.2.6.8 and 6.1.1.4'
S S 0.1246 0.1234 'International Tables Vol C Tables 4.2.6.8 and 6.1.1.4'
Cu Cu 0.3201 1.2651 'International Tables Vol C Tables 4.2.6.8 and 6.1.1.4'

loop_
_geom_angle_atom_site_label_1
_geom_angle_atom_site_label_2
_geom_angle_atom_site_label_3
_geom_angle
_geom_angle_site_symmetry_1
_geom_angle_site_symmetry_3
_geom_angle_publ_flag
N8 Cu01 N4 157.8(2) . . ?
N8 Cu01 N5 83.31(17) . . ?
N4 Cu01 N5 106.95(16) . . ?
N8 Cu01 N1 104.50(17) . . ?
N4 Cu01 N1 83.19(18) . . ?
N5 Cu01 N1 132.9(2) . . ?
O2 S1 O3 115.7(3) . . ?
O2 S1 O1 115.6(3) . . ?
O3 S1 O1 114.7(3) . . ?
O2 S1 C31 102.3(3) . . ?
O3 S1 C31 102.7(3) . . ?
O1 S1 C31 103.1(3) . . ?
C1 N1 C13 122.3(5) . . ?
C1 N1 Cu01 125.7(4) . . ?
C13 N1 Cu01 111.4(3) . . ?
N1 C1 N3 118.1(5) . . ?
N1 C1 N2 124.5(5) . . ?
N3 C1 N2 117.4(4) . . ?
O6 S2 O4 113.7(3) . . ?
O6 S2 O5 116.2(3) . . ?
O4 S2 O5 114.6(3) . . ?
O6 S2 C32 104.2(3) . . ?
O4 S2 C32 103.5(3) . . ?
O5 S2 C32 102.3(3) . . ?
C1 N2 C2 121.6(4) . . ?
C1 N2 C3 122.1(5) . . ?
C2 N2 C3 116.1(4) . . ?
N2 C2 H2A 109.5 . . ?
N2 C2 H2B 109.5 . . ?
H2A C2 H2B 109.5 . . ?
N2 C2 H2C 109.5 . . ?
H2A C2 H2C 109.5 . . ?
H2B C2 H2C 109.5 . . ?
C1 N3 C5 121.3(4) . . ?
C1 N3 C4 122.4(5) . . ?
C5 N3 C4 116.0(4) . . ?
N2 C3 H3A 109.5 . . ?
N2 C3 H3B 109.5 . . ?
H3A C3 H3B 109.5 . . ?
N2 C3 H3C 109.5 . . ?
H3A C3 H3C 109.5 . . ?
H3B C3 H3C 109.5 . . ?
C6 N4 C14 119.4(4) . . ?
C6 N4 Cu01 127.6(4) . . ?
C14 N4 Cu01 113.0(3) . . ?
N3 C4 H4A 109.5 . . ?
N3 C4 H4B 109.5 . . ?
H4A C4 H4B 109.5 . . ?
N3 C4 H4C 109.5 . . ?
H4A C4 H4C 109.5 . . ?
H4B C4 H4C 109.5 . . ?
C16 N5 C28 119.9(4) . . ?
C16 N5 Cu01 127.9(4) . . ?
C28 N5 Cu01 111.9(3) . . ?
N3 C5 H5A 109.5 . . ?
N3 C5 H5B 109.5 . . ?
H5A C5 H5B 109.5 . . ?
N3 C5 H5C 109.5 . . ?
H5A C5 H5C 109.5 . . ?
H5B C5 H5C 109.5 . . ?
C16 N6 C17 122.0(4) . . ?
C16 N6 C18 122.1(5) . . ?
C17 N6 C18 115.3(5) . . ?
N4 C6 C7 120.5(5) . . ?
N4 C6 C15 120.3(5) . . ?
C7 C6 C15 119.2(4) . . ?
C16 N7 C20 122.2(4) . . ?
C16 N7 C19 122.7(5) . . ?
C20 N7 C19 115.1(5) . . ?
C8 C7 C6 120.7(5) . . ?
C8 C7 H7 119.7 . . ?
C6 C7 H7 119.7 . . ?
C21 N8 C29 120.0(5) . . ?
C21 N8 Cu01 127.4(4) . . ?
C29 N8 Cu01 112.6(3) . . ?
C7 C8 C9 119.9(5) . . ?
C7 C8 H8 120.0 . . ?
C9 C8 H8 120.0 . . ?
C14 C9 C8 117.9(5) . . ?
C14 C9 C10 118.6(5) . . ?
C8 C9 C10 123.5(5) . . ?
C11 C10 C9 118.9(5) . . ?
C11 C10 H10 120.5 . . ?
C9 C10 H10 120.5 . . ?
C10 C11 C12 122.8(6) . . ?
C10 C11 H11 118.6 . . ?
C12 C11 H11 118.6 . . ?
C13 C12 C11 120.7(5) . . ?
C13 C12 H12 119.7 . . ?
C11 C12 H12 119.7 . . ?
C12 C13 N1 127.1(5) . . ?
C12 C13 C14 116.7(5) . . ?
N1 C13 C14 116.0(5) . . ?
N4 C14 C9 121.6(4) . . ?
N4 C14 C13 116.3(5) . . ?
C9 C14 C13 122.1(5) . . ?
C6 C15 H15A 109.5 . . ?
C6 C15 H15B 109.5 . . ?
H15A C15 H15B 109.5 . . ?
C6 C15 H15C 109.5 . . ?
H15A C15 H15C 109.5 . . ?
H15B C15 H15C 109.5 . . ?
N7 C16 N6 118.0(4) . . ?
N7 C16 N5 119.0(5) . . ?
N6 C16 N5 122.9(5) . . ?
N6 C17 H17A 109.5 . . ?
N6 C17 H17B 109.5 . . ?
H17A C17 H17B 109.5 . . ?
N6 C17 H17C 109.5 . . ?
H17A C17 H17C 109.5 . . ?
H17B C17 H17C 109.5 . . ?
N6 C18 H18A 109.5 . . ?
N6 C18 H18B 109.5 . . ?
H18A C18 H18B 109.5 . . ?
N6 C18 H18C 109.5 . . ?
H18A C18 H18C 109.5 . . ?
H18B C18 H18C 109.5 . . ?
N7 C19 H19A 109.5 . . ?
N7 C19 H19B 109.5 . . ?
H19A C19 H19B 109.5 . . ?
N7 C19 H19C 109.5 . . ?
H19A C19 H19C 109.5 . . ?
H19B C19 H19C 109.5 . . ?
N7 C20 H20A 109.5 . . ?
N7 C20 H20B 109.5 . . ?
H20A C20 H20B 109.5 . . ?
N7 C20 H20C 109.5 . . ?
H20A C20 H20C 109.5 . . ?
H20B C20 H20C 109.5 . . ?
N8 C21 C22 120.0(5) . . ?
N8 C21 C30 120.4(5) . . ?
C22 C21 C30 119.6(5) . . ?
C23 C22 C21 120.8(5) . . ?
C23 C22 H22 119.6 . . ?
C21 C22 H22 119.6 . . ?
C22 C23 C24 120.7(5) . . ?
C22 C23 H23 119.7 . . ?
C24 C23 H23 119.7 . . ?
C25 C24 C29 119.9(5) . . ?
C25 C24 C23 124.5(5) . . ?
C29 C24 C23 115.6(5) . . ?
C26 C25 C24 120.1(5) . . ?
C26 C25 H25 119.9 . . ?
C24 C25 H25 119.9 . . ?
C25 C26 C27 120.4(5) . . ?
C25 C26 H26 119.8 . . ?
C27 C26 H26 119.8 . . ?
C28 C27 C26 121.4(5) . . ?
C28 C27 H27 119.3 . . ?
C26 C27 H27 119.3 . . ?
C27 C28 N5 127.7(5) . . ?
C27 C28 C29 117.9(5) . . ?
N5 C28 C29 114.2(4) . . ?
N8 C29 C24 122.5(4) . . ?
N8 C29 C28 117.3(5) . . ?
C24 C29 C28 120.1(5) . . ?
C21 C30 H30A 109.5 . . ?
C21 C30 H30B 109.5 . . ?
H30A C30 H30B 109.5 . . ?
C21 C30 H30C 109.5 . . ?
H30A C30 H30C 109.5 . . ?
H30B C30 H30C 109.5 . . ?
F3 C31 F2 107.8(5) . . ?
F3 C31 F1 107.1(5) . . ?
F2 C31 F1 106.2(5) . . ?
F3 C31 S1 112.7(4) . . ?
F2 C31 S1 112.4(4) . . ?
F1 C31 S1 110.3(4) . . ?
F6 C32 F4 107.5(5) . . ?
F6 C32 F5 107.0(5) . . ?
F4 C32 F5 106.4(6) . . ?
F6 C32 S2 111.1(5) . . ?
F4 C32 S2 112.5(4) . . ?
F5 C32 S2 112.0(4) . . ?

loop_
_geom_bond_atom_site_label_1
_geom_bond_atom_site_label_2
_geom_bond_distance
_geom_bond_site_symmetry_2
_geom_bond_publ_flag
Cu01 N8 1.965(5) . ?
Cu01 N4 1.978(4) . ?
Cu01 N5 2.002(4) . ?
Cu01 N1 2.014(5) . ?
S1 O2 1.437(4) . ?
S1 O3 1.441(5) . ?
S1 O1 1.442(4) . ?
S1 C31 1.814(7) . ?
F1 C31 1.348(8) . ?
N1 C1 1.344(6) . ?
N1 C13 1.390(7) . ?
C1 N3 1.349(7) . ?
C1 N2 1.364(6) . ?
S2 O6 1.428(5) . ?
S2 O4 1.439(5) . ?
S2 O5 1.445(4) . ?
S2 C32 1.821(6) . ?
F2 C31 1.335(7) . ?
N2 C2 1.465(7) . ?
N2 C3 1.471(7) . ?
C2 H2A 0.9800 . ?
C2 H2B 0.9800 . ?
C2 H2C 0.9800 . ?
F3 C31 1.325(7) . ?
N3 C5 1.454(7) . ?
N3 C4 1.472(6) . ?
C3 H3A 0.9800 . ?
C3 H3B 0.9800 . ?
C3 H3C 0.9800 . ?
F4 C32 1.330(7) . ?
N4 C6 1.345(6) . ?
N4 C14 1.377(7) . ?
C4 H4A 0.9800 . ?
C4 H4B 0.9800 . ?
C4 H4C 0.9800 . ?
F5 C32 1.340(8) . ?
N5 C16 1.361(6) . ?
N5 C28 1.400(7) . ?
C5 H5A 0.9800 . ?
C5 H5B 0.9800 . ?
C5 H5C 0.9800 . ?
F6 C32 1.324(7) . ?
N6 C16 1.349(7) . ?
N6 C17 1.458(8) . ?
N6 C18 1.477(7) . ?
C6 C7 1.415(7) . ?
C6 C15 1.512(8) . ?
N7 C16 1.335(7) . ?
N7 C20 1.448(8) . ?
N7 C19 1.468(6) . ?
C7 C8 1.341(8) . ?
C7 H7 0.9500 . ?
N8 C21 1.339(7) . ?
N8 C29 1.369(7) . ?
C8 C9 1.414(7) . ?
C8 H8 0.9500 . ?
C9 C14 1.397(7) . ?
C9 C10 1.427(8) . ?
C10 C11 1.343(8) . ?
C10 H10 0.9500 . ?
C11 C12 1.406(8) . ?
C11 H11 0.9500 . ?
C12 C13 1.383(8) . ?
C12 H12 0.9500 . ?
C13 C14 1.430(7) . ?
C15 H15A 0.9800 . ?
C15 H15B 0.9800 . ?
C15 H15C 0.9800 . ?
C17 H17A 0.9800 . ?
C17 H17B 0.9800 . ?
C17 H17C 0.9800 . ?
C18 H18A 0.9800 . ?
C18 H18B 0.9800 . ?
C18 H18C 0.9800 . ?
C19 H19A 0.9800 . ?
C19 H19B 0.9800 . ?
C19 H19C 0.9800 . ?
C20 H20A 0.9800 . ?
C20 H20B 0.9800 . ?
C20 H20C 0.9800 . ?
C21 C22 1.423(8) . ?
C21 C30 1.489(8) . ?
C22 C23 1.336(8) . ?
C22 H22 0.9500 . ?
C23 C24 1.438(8) . ?
C23 H23 0.9500 . ?
C24 C25 1.391(8) . ?
C24 C29 1.417(7) . ?
C25 C26 1.369(8) . ?
C25 H25 0.9500 . ?
C26 C27 1.424(7) . ?
C26 H26 0.9500 . ?
C27 C28 1.370(7) . ?
C27 H27 0.9500 . ?
C28 C29 1.432(7) . ?
C30 H30A 0.9800 . ?
C30 H30B 0.9800 . ?
C30 H30C 0.9800 . ?

loop_
_geom_hbond_atom_site_label_D
_geom_hbond_atom_site_label_H
_geom_hbond_atom_site_label_A
_geom_hbond_distance_DH
_geom_hbond_distance_HA
_geom_hbond_distance_DA
_geom_hbond_angle_DHA
_geom_hbond_site_symmetry_A
_geom_hbond_publ_flag
C12 H12 O5 0.95 2.57 3.448(7) 153.0 2_666 yes
C15 H15C N5 0.98 2.60 3.406(7) 139.5 . yes
C18 H18A O1 0.98 2.45 3.313(7) 146.3 2_655 yes
C19 H19C O1 0.98 2.58 3.532(8) 164.7 2_655 yes
C27 H27 N6 0.95 2.47 2.943(6) 110.5 . yes

loop_
_geom_torsion_atom_site_label_1
_geom_torsion_atom_site_label_2
_geom_torsion_atom_site_label_3
_geom_torsion_atom_site_label_4
_geom_torsion
_geom_torsion_site_symmetry_1
_geom_torsion_site_symmetry_2
_geom_torsion_site_symmetry_3
_geom_torsion_site_symmetry_4
_geom_torsion_publ_flag
C13 N1 C1 N3 143.8(6) . . . . ?
Cu01 N1 C1 N3 -45.8(7) . . . . ?
C13 N1 C1 N2 -38.6(9) . . . . ?
Cu01 N1 C1 N2 131.8(5) . . . . ?
N1 C1 N2 C2 -24.9(9) . . . . ?
N3 C1 N2 C2 152.7(5) . . . . ?
N1 C1 N2 C3 150.2(6) . . . . ?
N3 C1 N2 C3 -32.1(8) . . . . ?
N1 C1 N3 C5 -32.8(9) . . . . ?
N2 C1 N3 C5 149.4(6) . . . . ?
N1 C1 N3 C4 140.9(6) . . . . ?
N2 C1 N3 C4 -36.9(9) . . . . ?
C14 N4 C6 C7 -1.0(8) . . . . ?
Cu01 N4 C6 C7 177.9(4) . . . . ?
C14 N4 C6 C15 178.6(5) . . . . ?
Cu01 N4 C6 C15 -2.5(8) . . . . ?
N4 C6 C7 C8 -0.9(8) . . . . ?
C15 C6 C7 C8 179.5(5) . . . . ?
C6 C7 C8 C9 1.6(9) . . . . ?
C7 C8 C9 C14 -0.5(8) . . . . ?
C7 C8 C9 C10 -178.0(5) . . . . ?
C14 C9 C10 C11 -2.3(8) . . . . ?
C8 C9 C10 C11 175.2(5) . . . . ?
C9 C10 C11 C12 3.0(9) . . . . ?
C10 C11 C12 C13 0.3(9) . . . . ?
C11 C12 C13 N1 -178.7(5) . . . . ?
C11 C12 C13 C14 -4.1(8) . . . . ?
C1 N1 C13 C12 -17.7(9) . . . . ?
Cu01 N1 C13 C12 170.7(5) . . . . ?
C1 N1 C13 C14 167.7(5) . . . . ?
Cu01 N1 C13 C14 -3.9(6) . . . . ?
C6 N4 C14 C9 2.1(8) . . . . ?
Cu01 N4 C14 C9 -176.9(4) . . . . ?
C6 N4 C14 C13 -179.9(5) . . . . ?
Cu01 N4 C14 C13 1.0(6) . . . . ?
C8 C9 C14 N4 -1.4(8) . . . . ?
C10 C9 C14 N4 176.2(5) . . . . ?
C8 C9 C14 C13 -179.3(5) . . . . ?
C10 C9 C14 C13 -1.6(8) . . . . ?
C12 C13 C14 N4 -173.2(5) . . . . ?
N1 C13 C14 N4 2.0(7) . . . . ?
C12 C13 C14 C9 4.8(8) . . . . ?
N1 C13 C14 C9 179.9(5) . . . . ?
C20 N7 C16 N6 152.5(5) . . . . ?
C19 N7 C16 N6 -24.8(8) . . . . ?
C20 N7 C16 N5 -29.7(8) . . . . ?
C19 N7 C16 N5 153.0(5) . . . . ?
C17 N6 C16 N7 148.3(5) . . . . ?
C18 N6 C16 N7 -40.4(7) . . . . ?
C17 N6 C16 N5 -29.5(8) . . . . ?
C18 N6 C16 N5 141.8(5) . . . . ?
C28 N5 C16 N7 145.5(5) . . . . ?
Cu01 N5 C16 N7 -40.4(7) . . . . ?
C28 N5 C16 N6 -36.7(8) . . . . ?
Cu01 N5 C16 N6 137.3(5) . . . . ?
C29 N8 C21 C22 -4.6(8) . . . . ?
Cu01 N8 C21 C22 175.3(4) . . . . ?
C29 N8 C21 C30 174.4(5) . . . . ?
Cu01 N8 C21 C30 -5.7(8) . . . . ?
N8 C21 C22 C23 -0.9(9) . . . . ?
C30 C21 C22 C23 -179.9(6) . . . . ?
C21 C22 C23 C24 6.1(9) . . . . ?
C22 C23 C24 C25 176.9(6) . . . . ?
C22 C23 C24 C29 -5.6(9) . . . . ?
C29 C24 C25 C26 0.5(9) . . . . ?
C23 C24 C25 C26 177.9(6) . . . . ?
C24 C25 C26 C27 -0.9(9) . . . . ?
C25 C26 C27 C28 3.6(9) . . . . ?
C26 C27 C28 N5 179.8(5) . . . . ?
C26 C27 C28 C29 -5.6(9) . . . . ?
C16 N5 C28 C27 -15.7(9) . . . . ?
Cu01 N5 C28 C27 169.4(5) . . . . ?
C16 N5 C28 C29 169.5(5) . . . . ?
Cu01 N5 C28 C29 -5.4(6) . . . . ?
C21 N8 C29 C24 5.0(8) . . . . ?
Cu01 N8 C29 C24 -174.9(4) . . . . ?
C21 N8 C29 C28 -174.7(5) . . . . ?
Cu01 N8 C29 C28 5.4(6) . . . . ?
C25 C24 C29 N8 177.7(6) . . . . ?
C23 C24 C29 N8 0.1(8) . . . . ?
C25 C24 C29 C28 -2.6(9) . . . . ?
C23 C24 C29 C28 179.8(5) . . . . ?
C27 C28 C29 N8 -175.2(5) . . . . ?
N5 C28 C29 N8 0.1(8) . . . . ?
C27 C28 C29 C24 5.1(8) . . . . ?
N5 C28 C29 C24 -179.6(5) . . . . ?
O2 S1 C31 F3 58.8(5) . . . . ?
O3 S1 C31 F3 -61.4(5) . . . . ?
O1 S1 C31 F3 179.2(5) . . . . ?
O2 S1 C31 F2 -179.2(5) . . . . ?
O3 S1 C31 F2 60.6(5) . . . . ?
O1 S1 C31 F2 -58.8(5) . . . . ?
O2 S1 C31 F1 -60.8(4) . . . . ?
O3 S1 C31 F1 179.0(3) . . . . ?
O1 S1 C31 F1 59.5(4) . . . . ?
O6 S2 C32 F6 -177.6(4) . . . . ?
O4 S2 C32 F6 63.2(5) . . . . ?
O5 S2 C32 F6 -56.2(5) . . . . ?
O6 S2 C32 F4 61.7(5) . . . . ?
O4 S2 C32 F4 -57.4(6) . . . . ?
O5 S2 C32 F4 -176.8(5) . . . . ?
O6 S2 C32 F5 -58.1(5) . . . . ?
O4 S2 C32 F5 -177.2(5) . . . . ?
O5 S2 C32 F5 63.4(5) . . . . ?
